data_7151664
loop_
_publ_author_name
'Helttunen, Kaisa'
'Nauha, Elisa'
'Kurronen, Anni'
'Shahgaldian, Patrick'
'Nissinen, Maija'

_publ_section_title
;
 Conformational polymorphism and amphiphilic properties of
 resorcinarene octapodands.
;
_journal_issue 3
_journal_name_full 'Organic &amp; biomolecular chemistry'
_journal_page_first 906
_journal_page_last 914
_journal_paper_doi 10.1039/C0OB00602E
_journal_volume 9
_journal_year 2011
_chemical_formula_sum 'C100 H104 N16 O24'
_chemical_formula_weight 1913.99
_chemical_name_systematic
;
?
;
_space_group_IT_number 2
_symmetry_cell_setting triclinic
_symmetry_space_group_name_Hall '-P 1'
_symmetry_space_group_name_H-M 'P -1'
_atom_sites_solution_hydrogens geom
_atom_sites_solution_primary direct
_atom_sites_solution_secondary difmap
_audit_creation_method SHELXL-97
_cell_angle_alpha 114.6950(10)
_cell_angle_beta 96.9670(9)
_cell_angle_gamma 99.770(2)
_cell_formula_units_Z 2
_cell_length_a 11.9965(3)
_cell_length_b 20.2594(5)
_cell_length_c 22.8564(5)
_cell_measurement_temperature 173(2)
_cell_volume 4857.9(2)
_computing_structure_refinement 'SHELXL-97 (Sheldrick, 1997)'
_computing_structure_solution 'SHELXS-97 (Sheldrick, 1990)'
_diffrn_ambient_temperature 173(2)
_diffrn_measured_fraction_theta_full 0.943
_diffrn_measured_fraction_theta_max 0.943
_diffrn_radiation_monochromator graphite
_diffrn_radiation_source 'fine-focus sealed tube'
_diffrn_radiation_type CuK\a
_diffrn_radiation_wavelength 1.54178
_diffrn_reflns_av_R_equivalents 0.0743
_diffrn_reflns_av_sigmaI/netI 0.0848
_diffrn_reflns_limit_h_max 13
_diffrn_reflns_limit_h_min -14
_diffrn_reflns_limit_k_max 23
_diffrn_reflns_limit_k_min -23
_diffrn_reflns_limit_l_max 27
_diffrn_reflns_limit_l_min -26
_diffrn_reflns_number 24820
_diffrn_reflns_theta_full 66.98
_diffrn_reflns_theta_max 66.98
_diffrn_reflns_theta_min 2.18
_exptl_absorpt_coefficient_mu 0.787
_exptl_absorpt_correction_T_max 0.9692
_exptl_absorpt_correction_T_min 0.8335
_exptl_absorpt_correction_type empirical
_exptl_absorpt_process_details 'Denzo (Otwinowski, Majewski, Borek & Minor, 2003)'
_exptl_crystal_colour yellow
_exptl_crystal_density_diffrn 1.308
_exptl_crystal_density_method 'not measured'
_exptl_crystal_description needle
_exptl_crystal_F_000 2016
_exptl_crystal_size_max 0.24
_exptl_crystal_size_mid 0.10
_exptl_crystal_size_min 0.04
_platon_squeeze_details
;
;
_refine_diff_density_max 0.615
_refine_diff_density_min -0.307
_refine_diff_density_rms 0.055
_refine_ls_extinction_method none
_refine_ls_goodness_of_fit_ref 1.120
_refine_ls_hydrogen_treatment mixed
_refine_ls_matrix_type full
_refine_ls_number_parameters 1289
_refine_ls_number_reflns 16339
_refine_ls_number_restraints 28
_refine_ls_restrained_S_all 1.120
_refine_ls_R_factor_all 0.1175
_refine_ls_R_factor_gt 0.0675
_refine_ls_shift/su_max 0.000
_refine_ls_shift/su_mean 0.000
_refine_ls_structure_factor_coef Fsqd
_refine_ls_weighting_details 'calc w=1/[\s^2^(Fo^2^)+(0.0808P)^2^+0.0000P] where P=(Fo^2^+2Fc^2^)/3'
_refine_ls_weighting_scheme calc
_refine_ls_wR_factor_gt 0.1598
_refine_ls_wR_factor_ref 0.1812
_reflns_number_gt 9752
_reflns_number_total 16339
_reflns_threshold_expression >2sigma(I)
_cod_data_source_file C0OB00602E.TXT
_cod_data_source_block 2C
_cod_original_sg_symbol_H-M P-1
_cod_database_code 7151664

loop_
_symmetry_equiv_pos_as_xyz
'x, y, z'
'-x, -y, -z'

loop_
_atom_site_label
_atom_site_type_symbol
_atom_site_fract_x
_atom_site_fract_y
_atom_site_fract_z
_atom_site_U_iso_or_equiv
_atom_site_adp_type
_atom_site_occupancy
_atom_site_symmetry_multiplicity
_atom_site_calc_flag
_atom_site_refinement_flags
_atom_site_disorder_assembly
_atom_site_disorder_group
O4 O 0.83385(16) 0.95142(12) 0.19778(11) 0.0391(5) Uani 1 1 d . . .
O6 O 0.53489(16) 0.76008(12) 0.19743(10) 0.0374(5) Uani 1 1 d . . .
O11 O 0.77975(15) 1.25431(11) 0.33126(11) 0.0351(5) Uani 1 1 d . . .
O13 O 1.06578(16) 1.10791(12) 0.29277(12) 0.0424(6) Uani 1 1 d . . .
O18 O 0.26155(16) 0.90834(11) 0.23561(10) 0.0343(5) Uani 1 1 d . . .
O20 O 0.55528(16) 1.11266(12) 0.24781(10) 0.0382(5) Uani 1 1 d . . .
O25 O 0.44392(18) 0.66491(12) 0.28492(13) 0.0505(7) Uani 1 1 d . . .
O27 O 0.16029(16) 0.81383(12) 0.32637(11) 0.0391(5) Uani 1 1 d . . .
C1 C 0.6832(2) 0.83642(16) 0.29461(15) 0.0309(7) Uani 1 1 d . . .
C2 C 0.7832(2) 0.89553(17) 0.32480(16) 0.0315(7) Uani 1 1 d . . .
H2 H 0.8182 0.9098 0.3693 0.038 Uiso 1 1 calc R . .
C3 C 0.8336(2) 0.93417(17) 0.29295(15) 0.0307(7) Uani 1 1 d . . .
C4 C 0.7807(2) 0.91284(17) 0.22807(16) 0.0333(7) Uani 1 1 d . . .
C5 C 0.6808(2) 0.85554(18) 0.19684(16) 0.0366(8) Uani 1 1 d . . .
H5 H 0.6455 0.8412 0.1524 0.044 Uiso 1 1 calc R . .
C6 C 0.6329(2) 0.81936(17) 0.23084(16) 0.0332(7) Uani 1 1 d . . .
C7 C 0.9365(2) 1.00210(17) 0.32754(16) 0.0335(7) Uani 1 1 d . . .
H7 H 0.9959 0.9929 0.2998 0.040 Uiso 1 1 calc R . .
C8 C 0.8984(2) 1.07082(17) 0.32855(15) 0.0319(7) Uani 1 1 d . . .
C9 C 0.7951(2) 1.08472(16) 0.34687(15) 0.0305(7) Uani 1 1 d . . .
H9 H 0.7501 1.0506 0.3585 0.037 Uiso 1 1 calc R . .
C10 C 0.7540(2) 1.14590(16) 0.34908(14) 0.0281(7) Uani 1 1 d . . .
C11 C 0.8201(2) 1.19362(16) 0.32987(15) 0.0290(7) Uani 1 1 d . . .
C12 C 0.9224(2) 1.18113(17) 0.31024(16) 0.0347(8) Uani 1 1 d . . .
H12 H 0.9655 1.2137 0.2963 0.042 Uiso 1 1 calc R . .
C13 C 0.9620(2) 1.12074(17) 0.31092(16) 0.0353(8) Uani 1 1 d . . .
C14 C 0.6469(2) 1.16157(16) 0.37622(15) 0.0288(7) Uani 1 1 d . . .
H14 H 0.6263 1.2028 0.3674 0.035 Uiso 1 1 calc R . .
C15 C 0.5438(2) 1.09335(16) 0.34048(14) 0.0265(7) Uani 1 1 d . . .
C16 C 0.4901(2) 1.05325(16) 0.36973(15) 0.0276(7) Uani 1 1 d . . .
H16 H 0.5194 1.0682 0.4151 0.033 Uiso 1 1 calc R . .
C17 C 0.3940(2) 0.99146(16) 0.33596(15) 0.0271(7) Uani 1 1 d . . .
C18 C 0.3547(2) 0.97060(16) 0.27001(15) 0.0281(7) Uani 1 1 d . . .
C19 C 0.4067(2) 1.00809(17) 0.23747(15) 0.0308(7) Uani 1 1 d . . .
H19 H 0.3794 0.9918 0.1917 0.037 Uiso 1 1 calc R . .
C20 C 0.4997(2) 1.06997(16) 0.27385(15) 0.0287(7) Uani 1 1 d . . .
C21 C 0.3324(2) 0.94953(16) 0.36932(15) 0.0279(7) Uani 1 1 d . . .
H21 H 0.2475 0.9404 0.3529 0.034 Uiso 1 1 calc R . .
C22 C 0.3590(2) 0.87262(16) 0.34826(14) 0.0279(7) Uani 1 1 d . . .
C23 C 0.4723(2) 0.86539(16) 0.34872(14) 0.0297(7) Uani 1 1 d . . .
H23 H 0.5323 0.9096 0.3636 0.036 Uiso 1 1 calc R . .
C24 C 0.5030(2) 0.79710(17) 0.32868(15) 0.0316(7) Uani 1 1 d . . .
C25 C 0.4141(3) 0.73340(17) 0.30707(16) 0.0342(7) Uani 1 1 d . . .
C26 C 0.3000(3) 0.73798(17) 0.30725(16) 0.0369(8) Uani 1 1 d . . .
H26 H 0.2401 0.6940 0.2936 0.044 Uiso 1 1 calc R . .
C27 C 0.2742(2) 0.80753(17) 0.32764(15) 0.0307(7) Uani 1 1 d . . .
C28 C 0.6293(2) 0.79368(17) 0.32916(15) 0.0317(7) Uani 1 1 d . . .
H28 H 0.6296 0.7399 0.3030 0.038 Uiso 1 1 calc R . .
C29 C 0.9942(3) 1.01541(18) 0.39562(17) 0.0416(8) Uani 1 1 d . . .
H29A H 1.0106 0.9681 0.3930 0.050 Uiso 1 1 calc R . .
H29B H 0.9397 1.0294 0.4254 0.050 Uiso 1 1 calc R . .
C30 C 1.1068(3) 1.07666(19) 0.42533(19) 0.0521(10) Uani 1 1 d . . .
H30A H 1.1629 1.0621 0.3974 0.078 Uiso 1 1 calc R . .
H30B H 1.1385 1.0835 0.4696 0.078 Uiso 1 1 calc R . .
H30C H 1.0915 1.1237 0.4280 0.078 Uiso 1 1 calc R . .
C31 C 0.6777(2) 1.19096(18) 0.45098(15) 0.0347(7) Uani 1 1 d . . .
H31A H 0.6858 1.1486 0.4608 0.042 Uiso 1 1 calc R . .
H31B H 0.7540 1.2275 0.4682 0.042 Uiso 1 1 calc R . .
C32 C 0.5925(3) 1.2277(2) 0.48726(19) 0.0571(11) Uani 1 1 d . . .
H32A H 0.5892 1.2728 0.4817 0.086 Uiso 1 1 calc R . .
H32B H 0.6166 1.2415 0.5342 0.086 Uiso 1 1 calc R . .
H32C H 0.5157 1.1928 0.4696 0.086 Uiso 1 1 calc R . .
C33 C 0.3564(2) 0.99363(18) 0.44460(15) 0.0340(7) Uani 1 1 d . . .
H33A H 0.4390 1.0005 0.4628 0.041 Uiso 1 1 calc R . .
H33B H 0.3423 1.0439 0.4563 0.041 Uiso 1 1 calc R . .
C34 C 0.2823(3) 0.9558(2) 0.47653(17) 0.0442(9) Uani 1 1 d . . .
H34A H 0.2005 0.9522 0.4613 0.066 Uiso 1 1 calc R . .
H34B H 0.3043 0.9854 0.5246 0.066 Uiso 1 1 calc R . .
H34C H 0.2942 0.9054 0.4643 0.066 Uiso 1 1 calc R . .
C35 C 0.6950(3) 0.81881(18) 0.39975(16) 0.0360(8) Uani 1 1 d . . .
H35A H 0.7774 0.8184 0.3995 0.043 Uiso 1 1 calc R . .
H35B H 0.6918 0.8710 0.4275 0.043 Uiso 1 1 calc R . .
C36 C 0.6467(3) 0.7695(2) 0.43017(19) 0.0497(9) Uani 1 1 d . . .
H36A H 0.5683 0.7744 0.4357 0.074 Uiso 1 1 calc R . .
H36B H 0.6965 0.7850 0.4733 0.074 Uiso 1 1 calc R . .
H36C H 0.6441 0.7172 0.4012 0.074 Uiso 1 1 calc R . .
O101 O 1.1697(2) 1.04458(15) 0.14260(13) 0.0551(7) Uani 1 1 d . . .
O102 O 1.2683(2) 0.99499(17) 0.06993(15) 0.0734(9) Uani 1 1 d . . .
N1 N 0.9423(2) 1.00137(18) 0.11377(16) 0.0495(8) Uani 1 1 d D . .
H1N H 1.009(2) 1.0313(19) 0.1442(15) 0.059 Uiso 1 1 d D . .
N2 N 1.1750(3) 0.99885(17) 0.08672(16) 0.0483(8) Uani 1 1 d . . .
C37 C 0.7654(3) 0.9492(2) 0.14124(18) 0.0484(9) Uani 1 1 d . . .
H37A H 0.6887 0.9575 0.1495 0.058 Uiso 1 1 calc R . .
H37B H 0.7537 0.8998 0.1028 0.058 Uiso 1 1 calc R . .
C38 C 0.8299(3) 1.0102(2) 0.1282(2) 0.0530(10) Uani 1 1 d . . .
H38A H 0.7822 1.0117 0.0904 0.064 Uiso 1 1 calc R . .
H38B H 0.8404 1.0589 0.1672 0.064 Uiso 1 1 calc R . .
C39 C 0.9600(3) 0.95420(19) 0.05507(18) 0.0419(9) Uani 1 1 d . . .
C40 C 0.8649(3) 0.9048(2) 0.00234(19) 0.0516(10) Uani 1 1 d . . .
H40 H 0.7882 0.9053 0.0088 0.062 Uiso 1 1 calc R . .
C41 C 0.8810(4) 0.8573(2) -0.0567(2) 0.0621(12) Uani 1 1 d . . .
H41 H 0.8149 0.8254 -0.0905 0.075 Uiso 1 1 calc R . .
C42 C 0.9906(4) 0.8531(2) -0.0702(2) 0.0570(10) Uani 1 1 d . . .
H42 H 0.9997 0.8191 -0.1120 0.068 Uiso 1 1 calc R . .
C43 C 1.0841(3) 0.8998(2) -0.02109(19) 0.0523(10) Uani 1 1 d . . .
H43 H 1.1599 0.8981 -0.0288 0.063 Uiso 1 1 calc R . .
C44 C 1.0705(3) 0.94992(19) 0.04027(17) 0.0427(9) Uani 1 1 d . . .
O103 O 0.5866(3) 0.7419(2) 0.01258(18) 0.0991(12) Uani 1 1 d . . .
O104 O 0.5977(4) 0.6690(3) -0.0861(2) 0.151(2) Uani 1 1 d . . .
N3 N 0.4202(2) 0.70041(18) 0.06407(14) 0.0503(8) Uani 1 1 d D . .
H3N H 0.489(2) 0.7346(18) 0.0717(18) 0.060 Uiso 1 1 d D . .
N4 N 0.5442(4) 0.6853(3) -0.0407(2) 0.0962(15) Uani 1 1 d . . .
C45 C 0.4311(2) 0.77972(19) 0.17854(16) 0.0410(8) Uani 1 1 d . . .
H45A H 0.4508 0.8235 0.1694 0.049 Uiso 1 1 calc R . .
H45B H 0.3877 0.7925 0.2143 0.049 Uiso 1 1 calc R . .
C46 C 0.3595(3) 0.71251(19) 0.11738(16) 0.0412(8) Uani 1 1 d . . .
H46A H 0.3468 0.6677 0.1255 0.049 Uiso 1 1 calc R . .
H46B H 0.2830 0.7212 0.1055 0.049 Uiso 1 1 calc R . .
C47 C 0.3767(3) 0.6457(2) 0.00109(18) 0.0527(10) Uani 1 1 d . . .
C48 C 0.2712(3) 0.5936(2) -0.0142(2) 0.0611(11) Uani 1 1 d . . .
H48 H 0.2310 0.5964 0.0198 0.073 Uiso 1 1 calc R . .
C49 C 0.2249(4) 0.5384(3) -0.0774(2) 0.0808(15) Uani 1 1 d . . .
H49 H 0.1523 0.5048 -0.0866 0.097 Uiso 1 1 calc R . .
C50 C 0.2821(5) 0.5311(3) -0.1278(2) 0.0875(16) Uani 1 1 d . . .
H50 H 0.2488 0.4930 -0.1713 0.105 Uiso 1 1 calc R . .
C51 C 0.3855(5) 0.5784(3) -0.1149(2) 0.0865(15) Uani 1 1 d . . .
H51 H 0.4259 0.5728 -0.1493 0.104 Uiso 1 1 calc R . .
C52 C 0.4344(4) 0.6364(3) -0.0504(2) 0.0660(12) Uani 1 1 d . . .
O105 O 1.0677(3) 1.55425(17) 0.48221(15) 0.0791(9) Uani 1 1 d . . .
O106 O 1.1876(3) 1.63317(16) 0.46572(17) 0.0916(11) Uani 1 1 d . . .
N5 N 0.8985(2) 1.45356(16) 0.38716(17) 0.0526(8) Uani 1 1 d D . .
H5N H 0.931(3) 1.475(2) 0.4318(10) 0.063 Uiso 1 1 d D . .
N6 N 1.1035(3) 1.57883(17) 0.44513(19) 0.0645(10) Uani 1 1 d . . .
C53 C 0.8653(2) 1.31835(17) 0.34214(18) 0.0398(8) Uani 1 1 d . . .
H53A H 0.8936 1.3101 0.3013 0.048 Uiso 1 1 calc R . .
H53B H 0.9318 1.3281 0.3773 0.048 Uiso 1 1 calc R . .
C54 C 0.8108(3) 1.38382(18) 0.36232(19) 0.0466(9) Uani 1 1 d . . .
H54A H 0.7549 1.3782 0.3239 0.056 Uiso 1 1 calc R . .
H54B H 0.7679 1.3849 0.3969 0.056 Uiso 1 1 calc R . .
C55 C 0.9510(3) 1.48031(19) 0.3493(2) 0.0512(10) Uani 1 1 d . . .
C56 C 0.9092(3) 1.4493(2) 0.2807(2) 0.0586(11) Uani 1 1 d . . .
H56 H 0.8455 1.4066 0.2599 0.070 Uiso 1 1 calc R . .
C57 C 0.9574(4) 1.4789(3) 0.2433(2) 0.0684(12) Uani 1 1 d . . .
H57 H 0.9265 1.4562 0.1971 0.082 Uiso 1 1 calc R . .
C58 C 1.0505(4) 1.5411(2) 0.2706(3) 0.0677(12) Uani 1 1 d . . .
H58 H 1.0819 1.5615 0.2438 0.081 Uiso 1 1 calc R . .
C59 C 1.0957(3) 1.5725(2) 0.3361(3) 0.0621(12) Uani 1 1 d . . .
H59 H 1.1607 1.6144 0.3553 0.074 Uiso 1 1 calc R . .
C60 C 1.0473(3) 1.54345(19) 0.3758(2) 0.0529(10) Uani 1 1 d . . .
O107 O 1.4745(3) 1.35163(19) 0.44170(15) 0.0871(10) Uani 1 1 d . . .
O108 O 1.5821(2) 1.43742(15) 0.42768(15) 0.0771(9) Uani 1 1 d . . .
N7 N 1.3617(2) 1.22509(18) 0.34131(18) 0.0552(9) Uani 1 1 d D . .
H7N H 1.383(3) 1.2607(19) 0.3865(11) 0.066 Uiso 1 1 d D . .
N8 N 1.5132(3) 1.37677(19) 0.40515(18) 0.0620(9) Uani 1 1 d . . .
C61 C 1.1532(3) 1.17406(19) 0.3089(2) 0.0492(10) Uani 1 1 d . . .
H61A H 1.1494 1.2148 0.3514 0.059 Uiso 1 1 calc R . .
H61B H 1.1413 1.1910 0.2743 0.059 Uiso 1 1 calc R . .
C62 C 1.2709(3) 1.1553(2) 0.3139(2) 0.0542(10) Uani 1 1 d . . .
H62A H 1.2772 1.1303 0.3428 0.065 Uiso 1 1 calc R . .
H62B H 1.2797 1.1209 0.2697 0.065 Uiso 1 1 calc R . .
C63 C 1.3964(2) 1.26131(18) 0.30646(18) 0.0407(8) Uani 1 1 d . . .
C64 C 1.3612(3) 1.2276(2) 0.2366(2) 0.0535(10) Uani 1 1 d . . .
H64 H 1.3062 1.1806 0.2147 0.064 Uiso 1 1 calc R . .
C65 C 1.4036(3) 1.2605(3) 0.2001(2) 0.0616(11) Uani 1 1 d . . .
H65 H 1.3821 1.2347 0.1534 0.074 Uiso 1 1 calc R . .
C66 C 1.4782(3) 1.3314(3) 0.2306(2) 0.0664(12) Uani 1 1 d . . .
H66 H 1.5051 1.3548 0.2048 0.080 Uiso 1 1 calc R . .
C67 C 1.5126(3) 1.3675(2) 0.2977(2) 0.0548(11) Uani 1 1 d . . .
H67 H 1.5640 1.4159 0.3189 0.066 Uiso 1 1 calc R . .
C68 C 1.4727(3) 1.33348(19) 0.33395(19) 0.0450(9) Uani 1 1 d . . .
O109 O 0.1210(2) 0.67264(14) 0.17227(13) 0.0590(7) Uani 1 1 d . . .
O110 O 0.0669(3) 0.56417(16) 0.09118(16) 0.0934(11) Uani 1 1 d . . .
N9 N 0.0610(2) 0.78747(16) 0.16525(16) 0.0500(8) Uani 1 1 d D . .
H9N H 0.101(3) 0.771(2) 0.1911(17) 0.060 Uiso 1 1 d D . .
N10 N 0.0687(3) 0.63113(17) 0.11549(16) 0.0520(8) Uani 1 1 d . . .
C69 C 0.1678(3) 0.91557(19) 0.19747(19) 0.0473(9) Uani 1 1 d . . .
H69A H 0.1793 0.9009 0.1520 0.057 Uiso 1 1 calc R . .
H69B H 0.1618 0.9683 0.2166 0.057 Uiso 1 1 calc R . .
C70 C 0.0601(3) 0.86591(18) 0.1967(2) 0.0559(11) Uani 1 1 d . . .
H70A H 0.0512 0.8801 0.2426 0.067 Uiso 1 1 calc R . .
H70B H -0.0075 0.8736 0.1731 0.067 Uiso 1 1 calc R . .
C71 C 0.0092(3) 0.73672(19) 0.10230(18) 0.0452(9) Uani 1 1 d . . .
C72 C -0.0518(3) 0.7573(2) 0.0579(2) 0.0590(11) Uani 1 1 d . . .
H72 H -0.0544 0.8082 0.0724 0.071 Uiso 1 1 calc R . .
C73 C -0.1064(4) 0.7068(3) -0.0044(2) 0.0704(12) Uani 1 1 d . . .
H73 H -0.1482 0.7227 -0.0320 0.084 Uiso 1 1 calc R . .
C74 C -0.1023(4) 0.6321(3) -0.0287(2) 0.0754(13) Uani 1 1 d . . .
H74 H -0.1397 0.5973 -0.0728 0.090 Uiso 1 1 calc R . .
C75 C -0.0439(4) 0.6097(2) 0.01159(19) 0.0629(11) Uani 1 1 d . . .
H75 H -0.0410 0.5587 -0.0047 0.076 Uiso 1 1 calc R . .
C76 C 0.0117(3) 0.66003(19) 0.07629(17) 0.0438(8) Uani 1 1 d . . .
O111 O 0.4700(2) 1.07129(16) -0.02044(13) 0.0680(8) Uani 1 1 d . . .
O112 O 0.5265(2) 1.10516(15) -0.09157(13) 0.0588(7) Uani 1 1 d . . .
N11 N 0.5865(2) 1.13680(17) 0.10257(14) 0.0459(8) Uani 1 1 d D . .
H11N H 0.530(2) 1.0964(15) 0.0706(14) 0.055 Uiso 1 1 d D . .
N12 N 0.5401(2) 1.11055(17) -0.03490(15) 0.0488(8) Uani 1 1 d . . .
C77 C 0.5256(3) 1.09120(18) 0.17920(15) 0.0357(8) Uani 1 1 d . . .
H77A H 0.4450 1.0932 0.1661 0.043 Uiso 1 1 calc R . .
H77B H 0.5341 1.0399 0.1530 0.043 Uiso 1 1 calc R . .
C78 C 0.6103(3) 1.14795(19) 0.17027(16) 0.0388(8) Uani 1 1 d . . .
H78A H 0.6053 1.1990 0.2001 0.047 Uiso 1 1 calc R . .
H78B H 0.6899 1.1435 0.1820 0.047 Uiso 1 1 calc R . .
C79 C 0.6559(3) 1.17606(19) 0.08013(16) 0.0397(8) Uani 1 1 d . . .
C80 C 0.7547(3) 1.23302(19) 0.12316(18) 0.0454(9) Uani 1 1 d . . .
H80 H 0.7695 1.2446 0.1686 0.055 Uiso 1 1 calc R . .
C81 C 0.8292(3) 1.2717(2) 0.10118(19) 0.0503(9) Uani 1 1 d . . .
H81 H 0.8949 1.3091 0.1316 0.060 Uiso 1 1 calc R . .
C82 C 0.8116(3) 1.2579(2) 0.03578(19) 0.0512(10) Uani 1 1 d . . .
H82 H 0.8644 1.2853 0.0213 0.061 Uiso 1 1 calc R . .
C83 C 0.7168(3) 1.2042(2) -0.00772(19) 0.0484(9) Uani 1 1 d . . .
H83 H 0.7041 1.1939 -0.0529 0.058 Uiso 1 1 calc R . .
C84 C 0.6383(3) 1.16429(19) 0.01342(16) 0.0403(8) Uani 1 1 d . . .
O113 O 0.1595(2) 0.34610(16) 0.17559(14) 0.0705(8) Uani 1 1 d . . .
O114 O 0.0767(2) 0.29681(15) 0.23190(14) 0.0681(8) Uani 1 1 d . . .
N13 N 0.3248(3) 0.47055(17) 0.23456(17) 0.0552(8) Uani 1 1 d D . .
H13N H 0.281(3) 0.4330(18) 0.1937(13) 0.066 Uiso 1 1 d D . .
N14 N 0.1499(2) 0.34616(17) 0.22946(16) 0.0519(8) Uani 1 1 d . . .
C85 C 0.3549(3) 0.6004(2) 0.2586(3) 0.0713(13) Uani 1 1 d . . .
H85A H 0.3012 0.5985 0.2212 0.086 Uiso 1 1 calc R . .
H85B H 0.3108 0.6003 0.2925 0.086 Uiso 1 1 calc R . .
C86 C 0.4075(3) 0.5324(2) 0.2351(2) 0.0632(12) Uani 1 1 d . . .
H86A H 0.4217 0.5196 0.1903 0.076 Uiso 1 1 calc R . .
H86B H 0.4821 0.5434 0.2653 0.076 Uiso 1 1 calc R . .
C87 C 0.3059(3) 0.4639(2) 0.2893(2) 0.0519(10) Uani 1 1 d . . .
C88 C 0.3721(3) 0.5178(2) 0.3514(2) 0.0689(13) Uani 1 1 d . . .
H88 H 0.4287 0.5588 0.3546 0.083 Uiso 1 1 calc R . .
C89 C 0.3555(4) 0.5117(3) 0.4081(2) 0.0844(16) Uani 1 1 d . . .
H89 H 0.4014 0.5489 0.4495 0.101 Uiso 1 1 calc R . .
C90 C 0.2745(4) 0.4531(3) 0.4065(2) 0.0813(14) Uani 1 1 d . . .
H90 H 0.2649 0.4502 0.4461 0.098 Uiso 1 1 calc R . .
C91 C 0.2085(4) 0.3998(2) 0.3471(2) 0.0622(11) Uani 1 1 d . . .
H91 H 0.1524 0.3594 0.3452 0.075 Uiso 1 1 calc R . .
C92 C 0.2231(3) 0.4043(2) 0.28887(18) 0.0484(9) Uani 1 1 d . . .
O115 O -0.2800(2) 0.59428(16) 0.28013(15) 0.0706(8) Uani 1 1 d . . .
O116 O -0.3278(3) 0.52438(18) 0.3257(2) 0.1020(13) Uani 1 1 d . . .
N15 N -0.1120(2) 0.71469(16) 0.33950(16) 0.0446(7) Uani 1 1 d D . .
H15N H -0.166(3) 0.6825(18) 0.3003(12) 0.054 Uiso 1 1 d D . .
N16 N -0.2684(2) 0.58124(17) 0.3285(2) 0.0579(9) Uani 1 1 d . . .
C93 C 0.0803(3) 0.75232(19) 0.32528(18) 0.0430(9) Uani 1 1 d . . .
H93A H 0.1132 0.7382 0.3590 0.052 Uiso 1 1 calc R . .
H93B H 0.0645 0.7084 0.2815 0.052 Uiso 1 1 calc R . .
C94 C -0.0287(3) 0.7753(2) 0.3391(2) 0.0492(9) Uani 1 1 d . . .
H94A H -0.0120 0.8199 0.3825 0.059 Uiso 1 1 calc R . .
H94B H -0.0615 0.7889 0.3050 0.059 Uiso 1 1 calc R . .
C95 C -0.1098(3) 0.69713(19) 0.39128(19) 0.0436(9) Uani 1 1 d . . .
C96 C -0.0324(3) 0.7428(2) 0.4520(2) 0.0556(10) Uani 1 1 d . . .
H96 H 0.0227 0.7853 0.4566 0.067 Uiso 1 1 calc R . .
C97 C -0.0345(4) 0.7275(3) 0.5042(2) 0.0681(12) Uani 1 1 d . . .
H97 H 0.0199 0.7595 0.5444 0.082 Uiso 1 1 calc R . .
C98 C -0.1121(4) 0.6676(3) 0.5014(3) 0.0805(14) Uani 1 1 d . . .
H98 H -0.1125 0.6590 0.5392 0.097 Uiso 1 1 calc R . .
C99 C -0.1895(4) 0.6200(3) 0.4429(3) 0.0685(12) Uani 1 1 d . . .
H99 H -0.2436 0.5781 0.4400 0.082 Uiso 1 1 calc R . .
C100 C -0.1882(3) 0.6334(2) 0.38839(19) 0.0459(9) Uani 1 1 d . . .

loop_
_atom_site_aniso_label
_atom_site_aniso_U_11
_atom_site_aniso_U_22
_atom_site_aniso_U_33
_atom_site_aniso_U_23
_atom_site_aniso_U_13
_atom_site_aniso_U_12
O4 0.0312(11) 0.0463(13) 0.0436(14) 0.0265(11) 0.0069(10) 0.0028(10)
O6 0.0298(11) 0.0361(12) 0.0382(13) 0.0148(10) -0.0011(9) -0.0010(9)
O11 0.0233(10) 0.0299(11) 0.0544(14) 0.0229(10) 0.0079(9) 0.0018(9)
O13 0.0257(10) 0.0313(12) 0.0702(16) 0.0206(11) 0.0204(10) 0.0055(9)
O18 0.0305(10) 0.0300(11) 0.0368(12) 0.0168(10) -0.0057(9) -0.0029(9)
O20 0.0347(11) 0.0443(13) 0.0322(13) 0.0212(10) 0.0020(9) -0.0055(10)
O25 0.0362(12) 0.0272(12) 0.0795(18) 0.0184(12) 0.0063(12) 0.0059(10)
O27 0.0268(10) 0.0350(12) 0.0585(15) 0.0248(11) 0.0120(10) 0.0027(9)
C1 0.0250(14) 0.0284(16) 0.0365(19) 0.0138(14) 0.0032(13) 0.0046(13)
C2 0.0262(14) 0.0310(16) 0.0368(18) 0.0149(14) 0.0044(13) 0.0083(13)
C3 0.0229(14) 0.0293(16) 0.0408(19) 0.0158(14) 0.0063(13) 0.0087(12)
C4 0.0280(15) 0.0347(17) 0.0391(19) 0.0187(15) 0.0090(14) 0.0054(13)
C5 0.0322(16) 0.0381(18) 0.0336(18) 0.0138(15) 0.0036(14) 0.0020(14)
C6 0.0233(14) 0.0301(16) 0.042(2) 0.0139(14) 0.0061(14) 0.0011(13)
C7 0.0216(14) 0.0307(16) 0.047(2) 0.0174(15) 0.0062(14) 0.0052(13)
C8 0.0259(15) 0.0313(16) 0.0370(18) 0.0153(14) 0.0042(13) 0.0056(13)
C9 0.0236(14) 0.0282(16) 0.0396(19) 0.0177(14) 0.0051(13) 0.0009(12)
C10 0.0218(14) 0.0277(15) 0.0283(16) 0.0097(13) 0.0029(12) -0.0010(12)
C11 0.0236(14) 0.0260(15) 0.0342(18) 0.0116(13) 0.0039(13) 0.0041(12)
C12 0.0240(14) 0.0334(17) 0.048(2) 0.0214(15) 0.0079(14) 0.0005(13)
C13 0.0255(15) 0.0342(17) 0.044(2) 0.0156(15) 0.0100(14) 0.0041(13)
C14 0.0252(14) 0.0271(15) 0.0345(18) 0.0152(13) 0.0064(13) 0.0035(12)
C15 0.0212(13) 0.0286(15) 0.0299(17) 0.0144(13) 0.0030(12) 0.0051(12)
C16 0.0253(14) 0.0295(15) 0.0271(16) 0.0119(13) 0.0052(12) 0.0068(12)
C17 0.0210(13) 0.0261(15) 0.0342(18) 0.0158(13) 0.0026(13) 0.0023(12)
C18 0.0192(13) 0.0272(15) 0.0347(18) 0.0128(13) 0.0025(13) 0.0027(12)
C19 0.0282(15) 0.0331(16) 0.0290(17) 0.0143(14) 0.0037(13) 0.0030(13)
C20 0.0250(14) 0.0277(15) 0.0379(19) 0.0183(14) 0.0090(13) 0.0062(12)
C21 0.0183(13) 0.0287(15) 0.0390(18) 0.0186(14) 0.0037(12) 0.0037(12)
C22 0.0278(15) 0.0303(16) 0.0305(17) 0.0188(13) 0.0052(13) 0.0060(13)
C23 0.0257(15) 0.0287(16) 0.0322(17) 0.0141(13) 0.0026(13) 0.0014(12)
C24 0.0279(15) 0.0344(17) 0.0346(18) 0.0174(14) 0.0094(13) 0.0059(13)
C25 0.0351(17) 0.0282(16) 0.0409(19) 0.0169(14) 0.0095(14) 0.0068(13)
C26 0.0336(16) 0.0291(16) 0.048(2) 0.0197(15) 0.0111(15) 0.0008(13)
C27 0.0211(14) 0.0361(17) 0.0382(18) 0.0193(14) 0.0086(13) 0.0060(13)
C28 0.0287(15) 0.0296(16) 0.0351(18) 0.0129(14) 0.0083(13) 0.0060(13)
C29 0.0313(16) 0.0361(18) 0.054(2) 0.0218(16) -0.0042(15) 0.0037(14)
C30 0.0402(18) 0.0366(19) 0.066(3) 0.0198(18) -0.0120(18) 0.0010(15)
C31 0.0301(15) 0.0344(17) 0.0351(18) 0.0141(14) 0.0074(14) -0.0001(13)
C32 0.046(2) 0.058(2) 0.046(2) 0.0078(19) 0.0127(17) -0.0020(18)
C33 0.0304(15) 0.0349(17) 0.0349(18) 0.0161(14) 0.0038(14) 0.0047(13)
C34 0.0491(19) 0.048(2) 0.040(2) 0.0244(17) 0.0152(16) 0.0070(16)
C35 0.0313(16) 0.0404(18) 0.0398(19) 0.0212(15) 0.0067(14) 0.0090(14)
C36 0.0363(18) 0.065(2) 0.055(2) 0.035(2) 0.0073(16) 0.0106(17)
O101 0.0538(14) 0.0526(15) 0.0467(16) 0.0222(14) -0.0084(12) -0.0038(12)
O102 0.0397(15) 0.083(2) 0.080(2) 0.0270(17) 0.0027(14) 0.0055(14)
N1 0.0393(16) 0.0565(19) 0.049(2) 0.0287(16) 0.0016(14) -0.0038(14)
N2 0.0437(18) 0.0464(18) 0.051(2) 0.0263(17) -0.0027(15) -0.0006(14)
C37 0.0384(18) 0.066(2) 0.048(2) 0.036(2) 0.0056(16) 0.0079(17)
C38 0.050(2) 0.061(2) 0.063(3) 0.040(2) 0.0163(19) 0.0131(18)
C39 0.0419(19) 0.0424(19) 0.046(2) 0.0304(18) 0.0005(16) -0.0008(16)
C40 0.049(2) 0.053(2) 0.050(2) 0.032(2) -0.0051(18) -0.0070(18)
C41 0.068(3) 0.051(2) 0.053(3) 0.028(2) -0.020(2) -0.010(2)
C42 0.070(3) 0.047(2) 0.046(2) 0.0188(19) -0.001(2) 0.010(2)
C43 0.054(2) 0.047(2) 0.055(3) 0.026(2) 0.0028(19) 0.0095(18)
C44 0.0420(19) 0.0401(19) 0.043(2) 0.0228(17) -0.0032(16) 0.0011(15)
O103 0.071(2) 0.147(3) 0.062(2) 0.036(2) 0.0241(18) 0.005(2)
O104 0.106(3) 0.286(7) 0.071(3) 0.080(4) 0.048(2) 0.057(3)
N3 0.0406(15) 0.062(2) 0.0367(18) 0.0154(15) 0.0054(14) 0.0050(14)
N4 0.077(3) 0.170(5) 0.054(3) 0.053(3) 0.026(2) 0.043(3)
C45 0.0311(16) 0.047(2) 0.040(2) 0.0191(16) 0.0020(15) 0.0043(15)
C46 0.0303(16) 0.048(2) 0.039(2) 0.0177(16) 0.0016(15) 0.0018(15)
C47 0.056(2) 0.058(2) 0.038(2) 0.0146(19) 0.0040(18) 0.0205(19)
C48 0.069(3) 0.048(2) 0.050(2) 0.0121(19) -0.003(2) 0.012(2)
C49 0.095(3) 0.056(3) 0.061(3) 0.009(2) -0.017(3) 0.013(2)
C50 0.122(5) 0.079(3) 0.041(3) 0.011(2) -0.003(3) 0.032(3)
C51 0.108(4) 0.108(4) 0.054(3) 0.034(3) 0.023(3) 0.056(4)
C52 0.066(3) 0.089(3) 0.044(3) 0.025(2) 0.012(2) 0.034(2)
O105 0.079(2) 0.0593(19) 0.071(2) 0.0170(16) 0.0113(16) -0.0167(16)
O106 0.078(2) 0.0456(17) 0.108(3) 0.0056(17) 0.0275(18) -0.0218(16)
N5 0.0463(17) 0.0316(16) 0.075(2) 0.0227(16) 0.0121(16) 0.0008(13)
N6 0.0547(19) 0.0334(17) 0.088(3) 0.0136(18) 0.024(2) -0.0019(15)
C53 0.0277(15) 0.0311(17) 0.057(2) 0.0214(16) 0.0033(15) -0.0035(14)
C54 0.0347(17) 0.0311(18) 0.069(3) 0.0204(17) 0.0093(17) 0.0020(15)
C55 0.0422(19) 0.0298(18) 0.079(3) 0.0232(19) 0.011(2) 0.0078(16)
C56 0.046(2) 0.045(2) 0.086(3) 0.035(2) 0.003(2) 0.0061(18)
C57 0.063(2) 0.070(3) 0.085(3) 0.048(3) 0.008(2) 0.017(2)
C58 0.065(3) 0.059(3) 0.100(4) 0.053(3) 0.027(3) 0.013(2)
C59 0.053(2) 0.039(2) 0.107(4) 0.041(2) 0.030(2) 0.0122(18)
C60 0.0437(19) 0.0290(18) 0.080(3) 0.0186(19) 0.016(2) 0.0063(16)
O107 0.100(2) 0.077(2) 0.060(2) 0.0287(17) -0.0032(17) -0.0186(18)
O108 0.0624(17) 0.0500(17) 0.085(2) 0.0140(16) -0.0067(15) -0.0105(14)
N7 0.0377(15) 0.0456(18) 0.080(2) 0.0293(17) 0.0120(16) 0.0018(14)
N8 0.0451(17) 0.052(2) 0.069(2) 0.0216(19) -0.0058(17) -0.0083(16)
C61 0.0301(16) 0.0343(18) 0.085(3) 0.0277(19) 0.0199(18) 0.0048(14)
C62 0.0321(17) 0.042(2) 0.092(3) 0.033(2) 0.0179(18) 0.0043(15)
C63 0.0202(14) 0.0385(18) 0.062(2) 0.0223(18) 0.0065(15) 0.0056(14)
C64 0.0303(17) 0.047(2) 0.066(3) 0.013(2) 0.0055(18) 0.0051(16)
C65 0.043(2) 0.080(3) 0.054(3) 0.027(2) 0.0105(19) 0.003(2)
C66 0.046(2) 0.080(3) 0.072(3) 0.039(3) 0.005(2) 0.003(2)
C67 0.0336(18) 0.048(2) 0.084(3) 0.036(2) 0.0035(19) 0.0011(16)
C68 0.0270(16) 0.0389(19) 0.064(3) 0.0220(18) 0.0010(16) 0.0031(15)
O109 0.0684(16) 0.0472(15) 0.0466(16) 0.0127(13) -0.0059(13) 0.0126(13)
O110 0.141(3) 0.0365(16) 0.077(2) 0.0087(15) -0.015(2) 0.0310(18)
N9 0.0373(15) 0.0289(15) 0.065(2) 0.0099(15) -0.0048(15) 0.0011(12)
N10 0.0610(18) 0.0377(17) 0.049(2) 0.0129(15) 0.0042(16) 0.0127(15)
C69 0.0345(17) 0.0377(19) 0.061(2) 0.0227(17) -0.0097(17) -0.0014(15)
C70 0.0365(18) 0.0304(18) 0.081(3) 0.0104(18) 0.0019(18) 0.0064(15)
C71 0.0371(17) 0.0336(18) 0.057(2) 0.0171(17) 0.0048(17) 0.0009(15)
C72 0.051(2) 0.049(2) 0.076(3) 0.032(2) 0.003(2) 0.0063(19)
C73 0.070(3) 0.072(3) 0.074(3) 0.043(3) -0.001(2) 0.012(2)
C74 0.091(3) 0.070(3) 0.048(3) 0.021(2) -0.011(2) 0.009(3)
C75 0.079(3) 0.043(2) 0.047(2) 0.0101(19) -0.005(2) 0.006(2)
C76 0.0456(19) 0.0342(18) 0.047(2) 0.0160(16) 0.0045(17) 0.0074(15)
O111 0.0641(16) 0.0774(19) 0.0497(16) 0.0360(15) -0.0048(13) -0.0234(15)
O112 0.0714(17) 0.0648(17) 0.0393(16) 0.0272(13) 0.0036(13) 0.0099(14)
N11 0.0467(16) 0.0533(18) 0.0322(16) 0.0239(14) 0.0014(13) -0.0092(14)
N12 0.0499(17) 0.0555(19) 0.0367(18) 0.0217(15) 0.0027(14) 0.0038(15)
C77 0.0363(16) 0.0361(17) 0.0302(18) 0.0139(14) 0.0059(14) 0.0009(14)
C78 0.0371(17) 0.0446(19) 0.0352(19) 0.0211(16) 0.0059(14) 0.0042(15)
C79 0.0359(17) 0.0444(19) 0.041(2) 0.0246(16) 0.0055(15) 0.0033(15)
C80 0.0447(19) 0.043(2) 0.043(2) 0.0193(17) 0.0058(16) -0.0004(16)
C81 0.0451(19) 0.047(2) 0.055(2) 0.0250(18) 0.0054(18) 0.0002(17)
C82 0.046(2) 0.055(2) 0.062(3) 0.035(2) 0.0196(19) 0.0074(18)
C83 0.054(2) 0.056(2) 0.050(2) 0.0352(19) 0.0161(18) 0.0166(19)
C84 0.0419(18) 0.0415(19) 0.039(2) 0.0217(16) 0.0072(15) 0.0046(15)
O113 0.0754(18) 0.0662(19) 0.0477(17) 0.0209(14) 0.0006(14) -0.0171(15)
O114 0.0610(16) 0.0551(17) 0.072(2) 0.0259(15) 0.0051(14) -0.0128(14)
N13 0.0500(18) 0.0407(18) 0.061(2) 0.0137(16) 0.0115(16) 0.0021(14)
N14 0.0472(17) 0.0468(18) 0.049(2) 0.0148(15) 0.0014(15) 0.0029(15)
C85 0.049(2) 0.035(2) 0.111(4) 0.021(2) 0.002(2) 0.0038(18)
C86 0.0421(19) 0.036(2) 0.104(3) 0.027(2) 0.012(2) 0.0056(17)
C87 0.0379(18) 0.050(2) 0.052(2) 0.0087(19) 0.0001(18) 0.0149(17)
C88 0.056(2) 0.056(3) 0.067(3) 0.011(2) -0.012(2) 0.006(2)
C89 0.083(3) 0.077(3) 0.054(3) 0.001(3) -0.021(3) 0.023(3)
C90 0.091(3) 0.082(3) 0.058(3) 0.021(3) 0.001(3) 0.026(3)
C91 0.068(3) 0.064(3) 0.055(3) 0.027(2) 0.005(2) 0.023(2)
C92 0.0412(19) 0.046(2) 0.046(2) 0.0139(17) -0.0020(17) 0.0080(17)
O115 0.0642(17) 0.0583(18) 0.065(2) 0.0145(16) 0.0107(15) -0.0096(14)
O116 0.0693(19) 0.067(2) 0.160(4) 0.068(2) -0.006(2) -0.0308(17)
N15 0.0335(14) 0.0413(17) 0.056(2) 0.0220(15) 0.0132(14) 0.0000(12)
N16 0.0350(16) 0.0438(19) 0.088(3) 0.0257(19) 0.0165(17) 0.0007(14)
C93 0.0321(16) 0.0388(19) 0.057(2) 0.0224(17) 0.0139(16) -0.0007(14)
C94 0.0360(18) 0.044(2) 0.070(3) 0.0281(19) 0.0150(17) 0.0072(16)
C95 0.0293(16) 0.0366(19) 0.064(3) 0.0182(18) 0.0169(17) 0.0116(15)
C96 0.042(2) 0.054(2) 0.060(3) 0.015(2) 0.0134(19) 0.0132(18)
C97 0.061(3) 0.078(3) 0.060(3) 0.025(2) 0.009(2) 0.023(2)
C98 0.081(3) 0.119(4) 0.081(4) 0.070(3) 0.032(3) 0.045(3)
C99 0.068(3) 0.072(3) 0.094(4) 0.056(3) 0.032(3) 0.027(2)
C100 0.0304(16) 0.043(2) 0.066(3) 0.0248(19) 0.0146(17) 0.0083(15)

loop_
_atom_type_symbol
_atom_type_description
_atom_type_scat_dispersion_real
_atom_type_scat_dispersion_imag
_atom_type_scat_source
C C 0.0181 0.0091 'International Tables Vol C Tables 4.2.6.8 and 6.1.1.4'
H H 0.0000 0.0000 'International Tables Vol C Tables 4.2.6.8 and 6.1.1.4'
N N 0.0311 0.0180 'International Tables Vol C Tables 4.2.6.8 and 6.1.1.4'
O O 0.0492 0.0322 'International Tables Vol C Tables 4.2.6.8 and 6.1.1.4'

loop_
_geom_angle_atom_site_label_1
_geom_angle_atom_site_label_2
_geom_angle_atom_site_label_3
_geom_angle
_geom_angle_site_symmetry_1
_geom_angle_site_symmetry_3
_geom_angle_publ_flag
C4 O4 C37 117.0(2) . . ?
C6 O6 C45 115.8(2) . . ?
C11 O11 C53 116.1(2) . . ?
C13 O13 C61 114.9(2) . . ?
C18 O18 C69 117.7(2) . . ?
C20 O20 C77 120.3(2) . . ?
C85 O25 C25 117.8(3) . . ?
C27 O27 C93 115.8(2) . . ?
C6 C1 C2 116.3(3) . . ?
C6 C1 C28 120.4(2) . . ?
C2 C1 C28 123.2(3) . . ?
C3 C2 C1 123.3(3) . . ?
C2 C3 C4 117.5(3) . . ?
C2 C3 C7 123.0(3) . . ?
C4 C3 C7 119.2(3) . . ?
O4 C4 C5 123.1(3) . . ?
O4 C4 C3 116.0(2) . . ?
C5 C4 C3 120.9(3) . . ?
C6 C5 C4 119.5(3) . . ?
C1 C6 C5 122.3(3) . . ?
C1 C6 O6 119.3(3) . . ?
C5 C6 O6 118.2(3) . . ?
C29 C7 C3 114.4(3) . . ?
C29 C7 C8 112.1(3) . . ?
C3 C7 C8 108.8(2) . . ?
C13 C8 C9 117.2(3) . . ?
C13 C8 C7 122.8(3) . . ?
C9 C8 C7 120.0(3) . . ?
C8 C9 C10 123.7(3) . . ?
C11 C10 C9 116.9(3) . . ?
C11 C10 C14 122.5(3) . . ?
C9 C10 C14 120.4(3) . . ?
C12 C11 O11 121.2(3) . . ?
C12 C11 C10 121.3(3) . . ?
O11 C11 C10 117.5(3) . . ?
C11 C12 C13 119.8(3) . . ?
C8 C13 O13 118.0(3) . . ?
C8 C13 C12 121.1(3) . . ?
O13 C13 C12 120.9(3) . . ?
C10 C14 C31 108.7(2) . . ?
C10 C14 C15 111.2(2) . . ?
C31 C14 C15 114.8(2) . . ?
C16 C15 C20 117.1(2) . . ?
C16 C15 C14 124.6(3) . . ?
C20 C15 C14 118.3(2) . . ?
C15 C16 C17 123.4(3) . . ?
C18 C17 C16 116.8(3) . . ?
C18 C17 C21 120.2(2) . . ?
C16 C17 C21 123.0(3) . . ?
C17 C18 O18 117.3(2) . . ?
C17 C18 C19 122.4(2) . . ?
O18 C18 C19 120.2(3) . . ?
C20 C19 C18 118.2(3) . . ?
O20 C20 C19 123.5(3) . . ?
O20 C20 C15 114.5(2) . . ?
C19 C20 C15 122.0(3) . . ?
C17 C21 C22 110.8(2) . . ?
C17 C21 C33 114.0(2) . . ?
C22 C21 C33 111.3(2) . . ?
C27 C22 C23 116.6(3) . . ?
C27 C22 C21 122.9(2) . . ?
C23 C22 C21 120.5(2) . . ?
C22 C23 C24 123.8(3) . . ?
C25 C24 C23 117.1(3) . . ?
C25 C24 C28 122.2(3) . . ?
C23 C24 C28 120.6(3) . . ?
C24 C25 C26 121.2(3) . . ?
C24 C25 O25 117.3(3) . . ?
C26 C25 O25 121.6(3) . . ?
C25 C26 C27 119.4(3) . . ?
C22 C27 C26 121.9(3) . . ?
C22 C27 O27 117.3(3) . . ?
C26 C27 O27 120.8(2) . . ?
C1 C28 C24 110.5(3) . . ?
C1 C28 C35 114.5(2) . . ?
C24 C28 C35 110.0(2) . . ?
C7 C29 C30 113.5(3) . . ?
C32 C31 C14 115.3(3) . . ?
C34 C33 C21 113.5(2) . . ?
C36 C35 C28 113.1(3) . . ?
C39 N1 C38 124.9(3) . . ?
O102 N2 O101 121.4(3) . . ?
O102 N2 C44 118.9(3) . . ?
O101 N2 C44 119.6(3) . . ?
O4 C37 C38 107.0(3) . . ?
N1 C38 C37 114.1(3) . . ?
N1 C39 C44 124.3(3) . . ?
N1 C39 C40 120.8(3) . . ?
C44 C39 C40 114.9(3) . . ?
C41 C40 C39 121.6(4) . . ?
C40 C41 C42 122.7(3) . . ?
C43 C42 C41 117.6(4) . . ?
C42 C43 C44 121.1(4) . . ?
C43 C44 C39 122.1(3) . . ?
C43 C44 N2 116.0(3) . . ?
C39 C44 N2 121.9(3) . . ?
C47 N3 C46 123.8(3) . . ?
O103 N4 O104 120.3(5) . . ?
O103 N4 C52 120.7(4) . . ?
O104 N4 C52 118.9(5) . . ?
O6 C45 C46 107.0(3) . . ?
N3 C46 C45 108.8(3) . . ?
N3 C47 C52 123.2(4) . . ?
N3 C47 C48 120.1(4) . . ?
C52 C47 C48 116.6(4) . . ?
C49 C48 C47 121.2(4) . . ?
C48 C49 C50 121.2(5) . . ?
C51 C50 C49 119.6(5) . . ?
C50 C51 C52 120.4(5) . . ?
C47 C52 C51 120.9(4) . . ?
C47 C52 N4 122.0(4) . . ?
C51 C52 N4 117.1(4) . . ?
C55 N5 C54 125.3(3) . . ?
O105 N6 O106 121.2(4) . . ?
O105 N6 C60 120.0(3) . . ?
O106 N6 C60 118.8(4) . . ?
O11 C53 C54 107.8(2) . . ?
N5 C54 C53 110.6(3) . . ?
N5 C55 C56 121.8(3) . . ?
N5 C55 C60 123.1(4) . . ?
C56 C55 C60 115.0(4) . . ?
C57 C56 C55 121.9(4) . . ?
C56 C57 C58 121.8(5) . . ?
C59 C58 C57 118.9(4) . . ?
C58 C59 C60 120.4(4) . . ?
C59 C60 C55 121.9(4) . . ?
C59 C60 N6 116.8(3) . . ?
C55 C60 N6 121.2(4) . . ?
C63 N7 C62 124.2(3) . . ?
O108 N8 O107 121.3(4) . . ?
O108 N8 C68 119.6(4) . . ?
O107 N8 C68 119.1(3) . . ?
O13 C61 C62 108.1(3) . . ?
N7 C62 C61 108.6(3) . . ?
N7 C63 C68 124.7(3) . . ?
N7 C63 C64 121.4(3) . . ?
C68 C63 C64 113.8(3) . . ?
C65 C64 C63 122.2(3) . . ?
C64 C65 C66 120.6(4) . . ?
C67 C66 C65 119.7(4) . . ?
C68 C67 C66 119.5(4) . . ?
C67 C68 C63 124.0(4) . . ?
C67 C68 N8 115.4(3) . . ?
C63 C68 N8 120.6(3) . . ?
C71 N9 C70 126.9(3) . . ?
O109 N10 O110 120.0(3) . . ?
O109 N10 C76 120.7(3) . . ?
O110 N10 C76 119.3(3) . . ?
O18 C69 C70 108.3(3) . . ?
N9 C70 C69 112.4(3) . . ?
N9 C71 C76 122.9(3) . . ?
N9 C71 C72 121.7(3) . . ?
C76 C71 C72 115.4(3) . . ?
C73 C72 C71 122.2(4) . . ?
C72 C73 C74 121.2(4) . . ?
C75 C74 C73 118.9(4) . . ?
C74 C75 C76 121.4(4) . . ?
C75 C76 C71 120.9(3) . . ?
C75 C76 N10 117.5(3) . . ?
C71 C76 N10 121.6(3) . . ?
C79 N11 C78 122.6(3) . . ?
O111 N12 O112 120.9(3) . . ?
O111 N12 C84 120.7(3) . . ?
O112 N12 C84 118.4(3) . . ?
O20 C77 C78 103.7(2) . . ?
N11 C78 C77 110.7(2) . . ?
N11 C79 C80 120.7(3) . . ?
N11 C79 C84 124.1(3) . . ?
C80 C79 C84 115.2(3) . . ?
C81 C80 C79 121.9(3) . . ?
C80 C81 C82 121.7(3) . . ?
C83 C82 C81 118.8(3) . . ?
C82 C83 C84 120.8(3) . . ?
C83 C84 C79 121.5(3) . . ?
C83 C84 N12 117.1(3) . . ?
C79 C84 N12 121.3(3) . . ?
C87 N13 C86 124.4(3) . . ?
O114 N14 O113 120.9(3) . . ?
O114 N14 C92 119.6(3) . . ?
O113 N14 C92 119.5(3) . . ?
O25 C85 C86 108.6(3) . . ?
N13 C86 C85 107.2(3) . . ?
N13 C87 C88 119.5(4) . . ?
N13 C87 C92 124.4(3) . . ?
C88 C87 C92 116.1(4) . . ?
C89 C88 C87 120.6(4) . . ?
C90 C89 C88 122.3(4) . . ?
C91 C90 C89 118.8(5) . . ?
C90 C91 C92 120.4(4) . . ?
C91 C92 N14 116.2(3) . . ?
C91 C92 C87 121.8(3) . . ?
N14 C92 C87 122.0(4) . . ?
C95 N15 C94 124.2(3) . . ?
O116 N16 O115 119.8(4) . . ?
O116 N16 C100 119.6(4) . . ?
O115 N16 C100 120.5(3) . . ?
O27 C93 C94 108.4(3) . . ?
N15 C94 C93 110.2(3) . . ?
N15 C95 C96 121.4(3) . . ?
N15 C95 C100 123.0(3) . . ?
C96 C95 C100 115.6(4) . . ?
C97 C96 C95 121.2(4) . . ?
C96 C97 C98 122.6(4) . . ?
C97 C98 C99 118.9(4) . . ?
C98 C99 C100 119.9(4) . . ?
C99 C100 N16 117.6(4) . . ?
C99 C100 C95 121.7(4) . . ?
N16 C100 C95 120.7(3) . . ?

loop_
_geom_bond_atom_site_label_1
_geom_bond_atom_site_label_2
_geom_bond_distance
_geom_bond_site_symmetry_2
_geom_bond_publ_flag
O4 C4 1.374(4) . ?
O4 C37 1.424(4) . ?
O6 C6 1.394(3) . ?
O6 C45 1.440(4) . ?
O11 C11 1.386(4) . ?
O11 C53 1.419(3) . ?
O13 C13 1.390(4) . ?
O13 C61 1.431(4) . ?
O18 C18 1.392(3) . ?
O18 C69 1.404(4) . ?
O20 C20 1.370(3) . ?
O20 C77 1.420(4) . ?
O25 C85 1.386(4) . ?
O25 C25 1.391(4) . ?
O27 C27 1.391(3) . ?
O27 C93 1.427(4) . ?
C1 C6 1.380(4) . ?
C1 C2 1.404(4) . ?
C1 C28 1.515(4) . ?
C2 C3 1.389(4) . ?
C3 C4 1.390(4) . ?
C3 C7 1.524(4) . ?
C4 C5 1.386(4) . ?
C5 C6 1.383(4) . ?
C7 C29 1.516(5) . ?
C7 C8 1.529(4) . ?
C8 C13 1.386(4) . ?
C8 C9 1.391(4) . ?
C9 C10 1.394(4) . ?
C10 C11 1.391(4) . ?
C10 C14 1.518(4) . ?
C11 C12 1.385(4) . ?
C12 C13 1.391(4) . ?
C14 C31 1.527(4) . ?
C14 C15 1.529(4) . ?
C15 C16 1.380(4) . ?
C15 C20 1.393(4) . ?
C16 C17 1.406(4) . ?
C17 C18 1.379(4) . ?
C17 C21 1.521(4) . ?
C18 C19 1.394(4) . ?
C19 C20 1.392(4) . ?
C21 C22 1.530(4) . ?
C21 C33 1.533(4) . ?
C22 C27 1.381(4) . ?
C22 C23 1.391(4) . ?
C23 C24 1.394(4) . ?
C24 C25 1.385(4) . ?
C24 C28 1.528(4) . ?
C25 C26 1.388(4) . ?
C26 C27 1.390(4) . ?
C28 C35 1.534(4) . ?
C29 C30 1.527(4) . ?
C31 C32 1.495(5) . ?
C33 C34 1.518(4) . ?
C35 C36 1.516(4) . ?
O101 N2 1.243(4) . ?
O102 N2 1.230(4) . ?
N1 C39 1.351(5) . ?
N1 C38 1.449(5) . ?
N2 C44 1.435(4) . ?
C37 C38 1.502(5) . ?
C39 C44 1.415(5) . ?
C39 C40 1.424(5) . ?
C40 C41 1.352(6) . ?
C41 C42 1.394(6) . ?
C42 C43 1.364(5) . ?
C43 C44 1.396(5) . ?
O103 N4 1.241(6) . ?
O104 N4 1.242(5) . ?
N3 C47 1.364(5) . ?
N3 C46 1.450(4) . ?
N4 C52 1.440(6) . ?
C45 C46 1.506(4) . ?
C47 C52 1.398(6) . ?
C47 C48 1.404(5) . ?
C48 C49 1.375(6) . ?
C49 C50 1.378(7) . ?
C50 C51 1.348(7) . ?
C51 C52 1.417(7) . ?
O105 N6 1.233(4) . ?
O106 N6 1.235(4) . ?
N5 C55 1.359(5) . ?
N5 C54 1.451(4) . ?
N6 C60 1.451(5) . ?
C53 C54 1.502(5) . ?
C55 C56 1.410(6) . ?
C55 C60 1.421(5) . ?
C56 C57 1.361(6) . ?
C57 C58 1.386(6) . ?
C58 C59 1.353(6) . ?
C59 C60 1.401(6) . ?
O107 N8 1.242(4) . ?
O108 N8 1.217(4) . ?
N7 C63 1.346(5) . ?
N7 C62 1.466(4) . ?
N8 C68 1.458(5) . ?
C61 C62 1.527(5) . ?
C63 C68 1.417(4) . ?
C63 C64 1.421(5) . ?
C64 C65 1.361(6) . ?
C65 C66 1.387(6) . ?
C66 C67 1.366(6) . ?
C67 C68 1.361(5) . ?
O109 N10 1.223(4) . ?
O110 N10 1.228(4) . ?
N9 C71 1.358(5) . ?
N9 C70 1.448(4) . ?
N10 C76 1.428(5) . ?
C69 C70 1.491(5) . ?
C71 C76 1.420(5) . ?
C71 C72 1.421(5) . ?
C72 C73 1.354(6) . ?
C73 C74 1.389(6) . ?
C74 C75 1.359(6) . ?
C75 C76 1.393(5) . ?
O111 N12 1.229(4) . ?
O112 N12 1.241(4) . ?
N11 C79 1.345(4) . ?
N11 C78 1.451(4) . ?
N12 C84 1.427(4) . ?
C77 C78 1.499(4) . ?
C79 C80 1.417(4) . ?
C79 C84 1.424(5) . ?
C80 C81 1.366(5) . ?
C81 C82 1.383(5) . ?
C82 C83 1.366(5) . ?
C83 C84 1.398(5) . ?
O113 N14 1.250(4) . ?
O114 N14 1.239(4) . ?
N13 C87 1.353(5) . ?
N13 C86 1.455(5) . ?
N14 C92 1.423(4) . ?
C85 C86 1.531(6) . ?
C87 C88 1.406(5) . ?
C87 C92 1.424(5) . ?
C88 C89 1.386(7) . ?
C89 C90 1.385(7) . ?
C90 C91 1.363(6) . ?
C91 C92 1.401(6) . ?
O115 N16 1.237(4) . ?
O116 N16 1.219(4) . ?
N15 C95 1.370(5) . ?
N15 C94 1.449(4) . ?
N16 C100 1.430(5) . ?
C93 C94 1.487(5) . ?
C95 C96 1.403(5) . ?
C95 C100 1.435(5) . ?
C96 C97 1.356(6) . ?
C97 C98 1.371(7) . ?
C98 C99 1.378(7) . ?
C99 C100 1.382(6) . ?

loop_
_geom_hbond_atom_site_label_D
_geom_hbond_atom_site_label_H
_geom_hbond_atom_site_label_A
_geom_hbond_distance_DH
_geom_hbond_distance_HA
_geom_hbond_distance_DA
_geom_hbond_angle_DHA
_geom_hbond_site_symmetry_A
N1 H1N O101 0.913(19) 1.91(3) 2.629(4) 134(3) .
N3 H3N O103 0.931(19) 1.92(3) 2.627(4) 131(3) .
N5 H5N O105 0.926(19) 1.93(3) 2.612(4) 129(3) .
N5 H5N O105 0.926(19) 2.27(3) 3.038(5) 140(3) 2_786
N7 H7N O107 0.950(19) 1.80(3) 2.612(4) 142(3) .
N7 H7N N8 0.950(19) 2.43(4) 2.931(4) 113(3) .
N9 H9N O109 0.920(19) 1.92(3) 2.609(4) 131(3) .
N11 H11N O111 0.923(19) 1.93(3) 2.630(4) 131(3) .
N13 H13N O113 0.938(19) 1.94(3) 2.631(4) 129(3) .
N15 H15N O115 0.936(19) 1.90(3) 2.599(4) 130(3) .

loop_
_geom_torsion_atom_site_label_1
_geom_torsion_atom_site_label_2
_geom_torsion_atom_site_label_3
_geom_torsion_atom_site_label_4
_geom_torsion
_geom_torsion_site_symmetry_1
_geom_torsion_site_symmetry_2
_geom_torsion_site_symmetry_3
_geom_torsion_site_symmetry_4
_geom_torsion_publ_flag
C6 C1 C2 C3 -2.3(5) . . . . ?
C28 C1 C2 C3 179.1(3) . . . . ?
C1 C2 C3 C4 0.5(5) . . . . ?
C1 C2 C3 C7 175.1(3) . . . . ?
C37 O4 C4 C5 20.4(5) . . . . ?
C37 O4 C4 C3 -160.0(3) . . . . ?
C2 C3 C4 O4 -179.0(3) . . . . ?
C7 C3 C4 O4 6.2(4) . . . . ?
C2 C3 C4 C5 0.6(5) . . . . ?
C7 C3 C4 C5 -174.3(3) . . . . ?
O4 C4 C5 C6 179.8(3) . . . . ?
C3 C4 C5 C6 0.3(5) . . . . ?
C2 C1 C6 C5 3.2(5) . . . . ?
C28 C1 C6 C5 -178.2(3) . . . . ?
C2 C1 C6 O6 178.5(3) . . . . ?
C28 C1 C6 O6 -2.9(4) . . . . ?
C4 C5 C6 C1 -2.3(5) . . . . ?
C4 C5 C6 O6 -177.6(3) . . . . ?
C45 O6 C6 C1 117.3(3) . . . . ?
C45 O6 C6 C5 -67.2(4) . . . . ?
C2 C3 C7 C29 11.1(4) . . . . ?
C4 C3 C7 C29 -174.3(3) . . . . ?
C2 C3 C7 C8 -115.1(3) . . . . ?
C4 C3 C7 C8 59.5(4) . . . . ?
C29 C7 C8 C13 99.7(3) . . . . ?
C3 C7 C8 C13 -132.8(3) . . . . ?
C29 C7 C8 C9 -81.2(3) . . . . ?
C3 C7 C8 C9 46.3(4) . . . . ?
C13 C8 C9 C10 -0.8(5) . . . . ?
C7 C8 C9 C10 -180.0(3) . . . . ?
C8 C9 C10 C11 1.9(4) . . . . ?
C8 C9 C10 C14 -173.8(3) . . . . ?
C53 O11 C11 C12 -28.3(4) . . . . ?
C53 O11 C11 C10 151.6(3) . . . . ?
C9 C10 C11 C12 -0.7(4) . . . . ?
C14 C10 C11 C12 174.8(3) . . . . ?
C9 C10 C11 O11 179.4(3) . . . . ?
C14 C10 C11 O11 -5.1(4) . . . . ?
O11 C11 C12 C13 178.4(3) . . . . ?
C10 C11 C12 C13 -1.4(5) . . . . ?
C9 C8 C13 O13 179.7(3) . . . . ?
C7 C8 C13 O13 -1.2(4) . . . . ?
C9 C8 C13 C12 -1.4(5) . . . . ?
C7 C8 C13 C12 177.7(3) . . . . ?
C61 O13 C13 C8 -148.1(3) . . . . ?
C61 O13 C13 C12 33.0(4) . . . . ?
C11 C12 C13 C8 2.5(5) . . . . ?
C11 C12 C13 O13 -178.6(3) . . . . ?
C11 C10 C14 C31 -103.0(3) . . . . ?
C9 C10 C14 C31 72.3(3) . . . . ?
C11 C10 C14 C15 129.6(3) . . . . ?
C9 C10 C14 C15 -55.1(4) . . . . ?
C10 C14 C15 C16 115.3(3) . . . . ?
C31 C14 C15 C16 -8.6(4) . . . . ?
C10 C14 C15 C20 -65.3(3) . . . . ?
C31 C14 C15 C20 170.7(3) . . . . ?
C20 C15 C16 C17 -0.5(4) . . . . ?
C14 C15 C16 C17 178.8(3) . . . . ?
C15 C16 C17 C18 1.0(4) . . . . ?
C15 C16 C17 C21 -177.5(3) . . . . ?
C16 C17 C18 O18 178.4(2) . . . . ?
C21 C17 C18 O18 -3.1(4) . . . . ?
C16 C17 C18 C19 0.2(4) . . . . ?
C21 C17 C18 C19 178.7(3) . . . . ?
C69 O18 C18 C17 130.2(3) . . . . ?
C69 O18 C18 C19 -51.5(4) . . . . ?
C17 C18 C19 C20 -1.7(5) . . . . ?
O18 C18 C19 C20 -179.9(3) . . . . ?
C77 O20 C20 C19 -5.4(4) . . . . ?
C77 O20 C20 C15 174.5(3) . . . . ?
C18 C19 C20 O20 -177.9(3) . . . . ?
C18 C19 C20 C15 2.2(5) . . . . ?
C16 C15 C20 O20 178.9(3) . . . . ?
C14 C15 C20 O20 -0.5(4) . . . . ?
C16 C15 C20 C19 -1.1(4) . . . . ?
C14 C15 C20 C19 179.5(3) . . . . ?
C18 C17 C21 C22 73.9(3) . . . . ?
C16 C17 C21 C22 -107.6(3) . . . . ?
C18 C17 C21 C33 -159.7(3) . . . . ?
C16 C17 C21 C33 18.8(4) . . . . ?
C17 C21 C22 C27 -131.9(3) . . . . ?
C33 C21 C22 C27 100.2(3) . . . . ?
C17 C21 C22 C23 47.6(4) . . . . ?
C33 C21 C22 C23 -80.3(3) . . . . ?
C27 C22 C23 C24 1.2(5) . . . . ?
C21 C22 C23 C24 -178.3(3) . . . . ?
C22 C23 C24 C25 0.2(5) . . . . ?
C22 C23 C24 C28 178.6(3) . . . . ?
C23 C24 C25 C26 -1.8(5) . . . . ?
C28 C24 C25 C26 179.9(3) . . . . ?
C23 C24 C25 O25 177.9(3) . . . . ?
C28 C24 C25 O25 -0.5(5) . . . . ?
C85 O25 C25 C24 -175.3(4) . . . . ?
C85 O25 C25 C26 4.3(5) . . . . ?
C24 C25 C26 C27 1.9(5) . . . . ?
O25 C25 C26 C27 -177.7(3) . . . . ?
C23 C22 C27 C26 -1.1(5) . . . . ?
C21 C22 C27 C26 178.5(3) . . . . ?
C23 C22 C27 O27 -179.4(3) . . . . ?
C21 C22 C27 O27 0.1(4) . . . . ?
C25 C26 C27 C22 -0.5(5) . . . . ?
C25 C26 C27 O27 177.9(3) . . . . ?
C93 O27 C27 C22 -161.1(3) . . . . ?
C93 O27 C27 C26 20.5(4) . . . . ?
C6 C1 C28 C24 -55.2(4) . . . . ?
C2 C1 C28 C24 123.3(3) . . . . ?
C6 C1 C28 C35 179.9(3) . . . . ?
C2 C1 C28 C35 -1.6(4) . . . . ?
C25 C24 C28 C1 128.5(3) . . . . ?
C23 C24 C28 C1 -49.8(4) . . . . ?
C25 C24 C28 C35 -104.1(3) . . . . ?
C23 C24 C28 C35 77.6(4) . . . . ?
C3 C7 C29 C30 171.8(3) . . . . ?
C8 C7 C29 C30 -63.7(4) . . . . ?
C10 C14 C31 C32 164.7(3) . . . . ?
C15 C14 C31 C32 -70.0(4) . . . . ?
C17 C21 C33 C34 172.2(3) . . . . ?
C22 C21 C33 C34 -61.6(3) . . . . ?
C1 C28 C35 C36 -173.6(3) . . . . ?
C24 C28 C35 C36 61.2(4) . . . . ?
C4 O4 C37 C38 165.2(3) . . . . ?
C39 N1 C38 C37 78.6(4) . . . . ?
O4 C37 C38 N1 61.5(4) . . . . ?
C38 N1 C39 C44 175.3(3) . . . . ?
C38 N1 C39 C40 -3.8(5) . . . . ?
N1 C39 C40 C41 179.9(3) . . . . ?
C44 C39 C40 C41 0.7(5) . . . . ?
C39 C40 C41 C42 0.1(6) . . . . ?
C40 C41 C42 C43 -0.4(6) . . . . ?
C41 C42 C43 C44 -0.2(6) . . . . ?
C42 C43 C44 C39 1.1(6) . . . . ?
C42 C43 C44 N2 -176.8(3) . . . . ?
N1 C39 C44 C43 179.5(3) . . . . ?
C40 C39 C44 C43 -1.3(5) . . . . ?
N1 C39 C44 N2 -2.8(5) . . . . ?
C40 C39 C44 N2 176.4(3) . . . . ?
O102 N2 C44 C43 1.3(5) . . . . ?
O101 N2 C44 C43 -179.4(3) . . . . ?
O102 N2 C44 C39 -176.5(3) . . . . ?
O101 N2 C44 C39 2.8(5) . . . . ?
C6 O6 C45 C46 151.2(3) . . . . ?
C47 N3 C46 C45 -177.2(3) . . . . ?
O6 C45 C46 N3 -66.2(3) . . . . ?
C46 N3 C47 C52 177.7(4) . . . . ?
C46 N3 C47 C48 -4.9(6) . . . . ?
N3 C47 C48 C49 179.3(4) . . . . ?
C52 C47 C48 C49 -3.1(6) . . . . ?
C47 C48 C49 C50 1.8(7) . . . . ?
C48 C49 C50 C51 0.5(8) . . . . ?
C49 C50 C51 C52 -1.4(8) . . . . ?
N3 C47 C52 C51 179.7(4) . . . . ?
C48 C47 C52 C51 2.2(6) . . . . ?
N3 C47 C52 N4 -1.3(7) . . . . ?
C48 C47 C52 N4 -178.9(4) . . . . ?
C50 C51 C52 C47 0.0(8) . . . . ?
C50 C51 C52 N4 -179.0(5) . . . . ?
O103 N4 C52 C47 -6.5(7) . . . . ?
O104 N4 C52 C47 171.5(5) . . . . ?
O103 N4 C52 C51 172.5(5) . . . . ?
O104 N4 C52 C51 -9.5(7) . . . . ?
C11 O11 C53 C54 -163.1(3) . . . . ?
C55 N5 C54 C53 78.3(5) . . . . ?
O11 C53 C54 N5 168.3(3) . . . . ?
C54 N5 C55 C56 12.4(6) . . . . ?
C54 N5 C55 C60 -171.1(3) . . . . ?
N5 C55 C56 C57 176.0(4) . . . . ?
C60 C55 C56 C57 -0.7(6) . . . . ?
C55 C56 C57 C58 0.0(7) . . . . ?
C56 C57 C58 C59 1.2(7) . . . . ?
C57 C58 C59 C60 -1.6(6) . . . . ?
C58 C59 C60 C55 0.8(6) . . . . ?
C58 C59 C60 N6 178.0(4) . . . . ?
N5 C55 C60 C59 -176.3(4) . . . . ?
C56 C55 C60 C59 0.4(5) . . . . ?
N5 C55 C60 N6 6.6(6) . . . . ?
C56 C55 C60 N6 -176.7(3) . . . . ?
O105 N6 C60 C59 -177.4(4) . . . . ?
O106 N6 C60 C59 2.1(5) . . . . ?
O105 N6 C60 C55 -0.2(6) . . . . ?
O106 N6 C60 C55 179.4(4) . . . . ?
C13 O13 C61 C62 156.1(3) . . . . ?
C63 N7 C62 C61 -78.2(5) . . . . ?
O13 C61 C62 N7 -170.4(3) . . . . ?
C62 N7 C63 C68 171.3(3) . . . . ?
C62 N7 C63 C64 -11.1(5) . . . . ?
N7 C63 C64 C65 -173.9(4) . . . . ?
C68 C63 C64 C65 4.0(5) . . . . ?
C63 C64 C65 C66 -4.3(6) . . . . ?
C64 C65 C66 C67 2.4(7) . . . . ?
C65 C66 C67 C68 -0.4(6) . . . . ?
C66 C67 C68 C63 0.4(6) . . . . ?
C66 C67 C68 N8 -179.3(3) . . . . ?
N7 C63 C68 C67 175.8(3) . . . . ?
C64 C63 C68 C67 -2.0(5) . . . . ?
N7 C63 C68 N8 -4.6(5) . . . . ?
C64 C63 C68 N8 177.6(3) . . . . ?
O108 N8 C68 C67 -3.1(5) . . . . ?
O107 N8 C68 C67 175.2(4) . . . . ?
O108 N8 C68 C63 177.2(3) . . . . ?
O107 N8 C68 C63 -4.4(5) . . . . ?
C18 O18 C69 C70 -148.8(3) . . . . ?
C71 N9 C70 C69 -98.8(4) . . . . ?
O18 C69 C70 N9 -63.5(4) . . . . ?
C70 N9 C71 C76 -177.9(3) . . . . ?
C70 N9 C71 C72 2.0(6) . . . . ?
N9 C71 C72 C73 -178.2(4) . . . . ?
C76 C71 C72 C73 1.7(6) . . . . ?
C71 C72 C73 C74 -2.0(7) . . . . ?
C72 C73 C74 C75 1.2(7) . . . . ?
C73 C74 C75 C76 -0.2(7) . . . . ?
C74 C75 C76 C71 0.0(6) . . . . ?
C74 C75 C76 N10 178.6(4) . . . . ?
N9 C71 C76 C75 179.2(4) . . . . ?
C72 C71 C76 C75 -0.7(5) . . . . ?
N9 C71 C76 N10 0.6(5) . . . . ?
C72 C71 C76 N10 -179.2(3) . . . . ?
O109 N10 C76 C75 178.6(3) . . . . ?
O110 N10 C76 C75 0.2(5) . . . . ?
O109 N10 C76 C71 -2.8(5) . . . . ?
O110 N10 C76 C71 178.8(4) . . . . ?
C20 O20 C77 C78 -175.9(3) . . . . ?
C79 N11 C78 C77 -174.1(3) . . . . ?
O20 C77 C78 N11 -176.2(3) . . . . ?
C78 N11 C79 C80 -2.5(5) . . . . ?
C78 N11 C79 C84 177.0(3) . . . . ?
N11 C79 C80 C81 177.3(4) . . . . ?
C84 C79 C80 C81 -2.2(5) . . . . ?
C79 C80 C81 C82 0.7(6) . . . . ?
C80 C81 C82 C83 0.1(6) . . . . ?
C81 C82 C83 C84 0.6(6) . . . . ?
C82 C83 C84 C79 -2.2(6) . . . . ?
C82 C83 C84 N12 178.4(3) . . . . ?
N11 C79 C84 C83 -176.6(4) . . . . ?
C80 C79 C84 C83 2.9(5) . . . . ?
N11 C79 C84 N12 2.7(6) . . . . ?
C80 C79 C84 N12 -177.8(3) . . . . ?
O111 N12 C84 C83 177.1(3) . . . . ?
O112 N12 C84 C83 -3.9(5) . . . . ?
O111 N12 C84 C79 -2.3(5) . . . . ?
O112 N12 C84 C79 176.8(3) . . . . ?
C25 O25 C85 C86 177.7(3) . . . . ?
C87 N13 C86 C85 -74.6(5) . . . . ?
O25 C85 C86 N13 156.2(4) . . . . ?
C86 N13 C87 C88 -2.6(6) . . . . ?
C86 N13 C87 C92 178.4(3) . . . . ?
N13 C87 C88 C89 -179.1(4) . . . . ?
C92 C87 C88 C89 0.0(6) . . . . ?
C87 C88 C89 C90 0.1(7) . . . . ?
C88 C89 C90 C91 -0.1(8) . . . . ?
C89 C90 C91 C92 0.2(7) . . . . ?
C90 C91 C92 N14 -179.7(4) . . . . ?
C90 C91 C92 C87 -0.1(6) . . . . ?
O114 N14 C92 C91 1.8(5) . . . . ?
O113 N14 C92 C91 -178.9(4) . . . . ?
O114 N14 C92 C87 -177.8(3) . . . . ?
O113 N14 C92 C87 1.5(5) . . . . ?
N13 C87 C92 C91 179.1(4) . . . . ?
C88 C87 C92 C91 0.0(6) . . . . ?
N13 C87 C92 N14 -1.3(6) . . . . ?
C88 C87 C92 N14 179.6(3) . . . . ?
C27 O27 C93 C94 167.5(3) . . . . ?
C95 N15 C94 C93 79.1(4) . . . . ?
O27 C93 C94 N15 -179.1(3) . . . . ?
C94 N15 C95 C96 7.3(5) . . . . ?
C94 N15 C95 C100 -175.1(3) . . . . ?
N15 C95 C96 C97 176.4(4) . . . . ?
C100 C95 C96 C97 -1.3(5) . . . . ?
C95 C96 C97 C98 -0.6(7) . . . . ?
C96 C97 C98 C99 1.4(7) . . . . ?
C97 C98 C99 C100 -0.2(7) . . . . ?
C98 C99 C100 N16 178.5(4) . . . . ?
C98 C99 C100 C95 -1.7(6) . . . . ?
O116 N16 C100 C99 -6.0(5) . . . . ?
O115 N16 C100 C99 172.3(4) . . . . ?
O116 N16 C100 C95 174.2(4) . . . . ?
O115 N16 C100 C95 -7.5(5) . . . . ?
N15 C95 C100 C99 -175.3(3) . . . . ?
C96 C95 C100 C99 2.4(5) . . . . ?
N15 C95 C100 N16 4.5(5) . . . . ?
C96 C95 C100 N16 -177.8(3) . . . . ?

loop_
_platon_squeeze_void_nr
_platon_squeeze_void_average_x
_platon_squeeze_void_average_y
_platon_squeeze_void_average_z
_platon_squeeze_void_volume
_platon_squeeze_void_count_electrons
_platon_squeeze_void_content
1 0.500 0.500 1.000 266 87 ' '
